data_2216146
loop_
_publ_author_name
'Miao-Miao Hu'
'Lu-Ping Lv'
'Zhen-Hua Chen'
'Lin Zhou'
'Xian-Chao Hu'

_publ_section_title
;
 3-Amino-6-chloropyridazinium chloride
;
_journal_coeditor_code TK2198
_journal_issue 11
_journal_name_full 'Acta Crystallographica Section E'
_journal_page_first o4292
_journal_page_last o4292
_journal_paper_doi 10.1107/S1600536807048799
_journal_volume 63
_journal_year 2007
_chemical_formula_iupac 'C4 H5 Cl N3 +, Cl -'
_chemical_formula_moiety 'C4 H5 Cl N3 +, Cl -'
_chemical_formula_sum 'C4 H5 Cl2 N3'
_chemical_formula_weight 166.01
_chemical_name_systematic
;
3-Amino-6-chloropyridazinium chloride
;
_space_group_IT_number 2
_symmetry_cell_setting triclinic
_symmetry_space_group_name_Hall '-P 1'
_symmetry_space_group_name_H-M 'P -1'
_atom_sites_solution_hydrogens geom
_atom_sites_solution_primary direct
_atom_sites_solution_secondary difmap
_audit_creation_method SHELXL-97
_cell_angle_alpha 81.763(4)
_cell_angle_beta 75.980(5)
_cell_angle_gamma 84.015(8)
_cell_formula_units_Z 2
_cell_length_a 6.1543(5)
_cell_length_b 6.4278(5)
_cell_length_c 9.0298(9)
_cell_measurement_reflns_used 1225
_cell_measurement_temperature 123(2)
_cell_measurement_theta_max 25.2
_cell_measurement_theta_min 2.3
_cell_volume 342.09(5)
_computing_cell_refinement 'SAINT (Bruker, 2002)'
_computing_data_collection 'SMART (Bruker, 2002)'
_computing_data_reduction 'SAINT (Bruker, 2002)'
_computing_molecular_graphics 'SHELXTL (Bruker, 2002)'
_computing_publication_material 'SHELXTL (Bruker, 2002'
_computing_structure_refinement 'SHELXL97 (Sheldrick, 1997)'
_computing_structure_solution 'SHELXL97 (Sheldrick, 1997)'
_diffrn_ambient_temperature 123(2)
_diffrn_measured_fraction_theta_full 0.988
_diffrn_measured_fraction_theta_max 0.988
_diffrn_measurement_device_type 'Bruker SMART CCD area-detector'
_diffrn_measurement_method '\f and \w'
_diffrn_radiation_monochromator graphite
_diffrn_radiation_source 'fine-focus sealed tube'
_diffrn_radiation_type MoK\a
_diffrn_radiation_wavelength 0.71073
_diffrn_reflns_av_R_equivalents 0.015
_diffrn_reflns_av_sigmaI/netI 0.016
_diffrn_reflns_limit_h_max 7
_diffrn_reflns_limit_h_min -7
_diffrn_reflns_limit_k_max 7
_diffrn_reflns_limit_k_min -7
_diffrn_reflns_limit_l_max 10
_diffrn_reflns_limit_l_min -10
_diffrn_reflns_number 3627
_diffrn_reflns_theta_full 25.2
_diffrn_reflns_theta_max 25.2
_diffrn_reflns_theta_min 2.3
_exptl_absorpt_coefficient_mu 0.856
_exptl_absorpt_correction_T_max 0.841
_exptl_absorpt_correction_T_min 0.770
_exptl_absorpt_correction_type multi-scan
_exptl_absorpt_process_details '(SADABS; Bruker, 2002)'
_exptl_crystal_colour colorless
_exptl_crystal_density_diffrn 1.612
_exptl_crystal_density_method 'not measured'
_exptl_crystal_description blocks
_exptl_crystal_F_000 168
_exptl_crystal_size_max 0.35
_exptl_crystal_size_mid 0.25
_exptl_crystal_size_min 0.20
_refine_diff_density_max 0.28
_refine_diff_density_min -0.48
_refine_ls_extinction_method none
_refine_ls_goodness_of_fit_ref 1.19
_refine_ls_hydrogen_treatment constr
_refine_ls_matrix_type full
_refine_ls_number_parameters 82
_refine_ls_number_reflns 1225
_refine_ls_number_restraints 0
_refine_ls_restrained_S_all 1.19
_refine_ls_R_factor_all 0.034
_refine_ls_R_factor_gt 0.033
_refine_ls_shift/su_max 0.000
_refine_ls_shift/su_mean 0.000
_refine_ls_structure_factor_coef Fsqd
_refine_ls_weighting_details 'calc w=1/[\s^2^(Fo^2^)+(0.0497P)^2^+0.0792P] where P=(Fo^2^+2Fc^2^)/3'
_refine_ls_weighting_scheme calc
_refine_ls_wR_factor_gt 0.089
_refine_ls_wR_factor_ref 0.090
_reflns_number_gt 1162
_reflns_number_total 1225
_reflns_threshold_expression I>2\s(I)
_cod_data_source_file tk2198.cif
_cod_data_source_block I
_cod_database_code 2216146
_cod_database_fobs_code 2216146

loop_
_symmetry_equiv_pos_as_xyz
'x, y, z'
'-x, -y, -z'

loop_
_atom_site_type_symbol
_atom_site_label
_atom_site_fract_x
_atom_site_fract_y
_atom_site_fract_z
_atom_site_U_iso_or_equiv
_atom_site_adp_type
_atom_site_calc_flag
_atom_site_refinement_flags
_atom_site_occupancy
Cl Cl1 -0.37244(8) 0.20568(10) 0.53712(6) 0.0609(2) Uani d . 1
N N3 -0.0723(2) 0.0886(2) 0.69127(18) 0.0426(4) Uani d . 1
N N2 0.0734(2) 0.1271(2) 0.77190(17) 0.0410(3) Uani d . 1
H H4 0.1547 0.0141 0.8043 0.049 Uiso d R 1
N N1 0.2510(3) 0.3270(3) 0.89096(18) 0.0502(4) Uani d . 1
H H1A 0.3293 0.2126 0.9202 0.060 Uiso d R 1
H H1B 0.2716 0.4495 0.9162 0.060 Uiso d R 1
C C3 -0.1790(3) 0.4590(3) 0.6775(2) 0.0423(4) Uani d . 1
H H3 -0.2729 0.5729 0.6426 0.051 Uiso calc R 1
C C2 -0.0307(3) 0.4902(3) 0.7577(2) 0.0413(4) Uani d . 1
H H2 -0.0156 0.6276 0.7795 0.050 Uiso calc R 1
C C1 0.1033(3) 0.3146(3) 0.80952(18) 0.0367(4) Uani d . 1
C C4 -0.1916(3) 0.2518(3) 0.64622(19) 0.0408(4) Uani d . 1
Cl Cl2 0.62082(8) 0.21076(7) 0.10075(5) 0.0490(2) Uani d . 1

loop_
_atom_site_aniso_label
_atom_site_aniso_U_11
_atom_site_aniso_U_22
_atom_site_aniso_U_33
_atom_site_aniso_U_12
_atom_site_aniso_U_13
_atom_site_aniso_U_23
Cl1 0.0485(3) 0.0797(4) 0.0665(4) -0.0034(3) -0.0288(2) -0.0225(3)
N3 0.0379(7) 0.0423(8) 0.0525(8) -0.0043(6) -0.0144(6) -0.0145(7)
N2 0.0412(7) 0.0329(7) 0.0528(8) 0.0016(6) -0.0182(6) -0.0085(6)
N1 0.0533(9) 0.0475(9) 0.0591(10) -0.0018(7) -0.0276(8) -0.0139(7)
C3 0.0426(9) 0.0421(10) 0.0417(9) 0.0055(7) -0.0120(7) -0.0052(7)
C2 0.0495(9) 0.0336(9) 0.0416(8) -0.0009(7) -0.0099(7) -0.0100(7)
C1 0.0362(8) 0.0376(9) 0.0376(8) -0.0028(7) -0.0089(6) -0.0079(7)
C4 0.0340(8) 0.0503(10) 0.0407(8) -0.0035(7) -0.0099(7) -0.0119(7)
Cl2 0.0535(3) 0.0369(3) 0.0631(3) 0.0026(2) -0.0287(2) -0.0058(2)

loop_
_atom_type_symbol
_atom_type_description
_atom_type_scat_dispersion_real
_atom_type_scat_dispersion_imag
_atom_type_scat_source
C C 0.0033 0.0016 'International Tables Vol C Tables 4.2.6.8 and 6.1.1.4'
H H 0.0000 0.0000 'International Tables Vol C Tables 4.2.6.8 and 6.1.1.4'
Cl Cl 0.1484 0.1585 'International Tables Vol C Tables 4.2.6.8 and 6.1.1.4'
N N 0.0061 0.0033 'International Tables Vol C Tables 4.2.6.8 and 6.1.1.4'

loop_
_geom_angle_atom_site_label_1
_geom_angle_atom_site_label_2
_geom_angle_atom_site_label_3
_geom_angle
C4 N3 N2 115.16(15)
C1 N2 N3 126.48(15)
C1 N2 H4 118.2
N3 N2 H4 115.3
C1 N1 H1A 120.0
C1 N1 H1B 120.0
H1A N1 H1B 120.0
C2 C3 C4 118.11(16)
C2 C3 H3 120.9
C4 C3 H3 120.9
C3 C2 C1 118.89(16)
C3 C2 H2 120.6
C1 C2 H2 120.6
N1 C1 N2 119.45(16)
N1 C1 C2 123.89(16)
N2 C1 C2 116.66(15)
N3 C4 C3 124.68(16)
N3 C4 Cl1 115.56(13)
C3 C4 Cl1 119.74(14)

loop_
_geom_bond_atom_site_label_1
_geom_bond_atom_site_label_2
_geom_bond_distance
Cl1 C4 1.7265(17)
N3 C4 1.292(2)
N3 N2 1.345(2)
N2 C1 1.340(2)
N2 H4 0.8930
N1 C1 1.315(2)
N1 H1A 0.8801
N1 H1B 0.8800
C3 C2 1.341(3)
C3 C4 1.414(3)
C3 H3 0.9500
C2 C1 1.419(2)
C2 H2 0.9500

loop_
_geom_hbond_atom_site_label_D
_geom_hbond_atom_site_label_H
_geom_hbond_atom_site_label_A
_geom_hbond_site_symmetry_A
_geom_hbond_distance_DH
_geom_hbond_distance_HA
_geom_hbond_distance_DA
_geom_hbond_angle_DHA
_geom_hbond_publ_flag
N2 H4 Cl2 2_656 0.89 2.13 3.0099(15) 169 yes
N1 H1A Cl2 1_556 0.88 2.70 3.2642(16) 123 yes
N1 H1A Cl2 2_656 0.88 2.74 3.4585(17) 140 yes
N1 H1B Cl2 2_666 0.88 2.32 3.1681(17) 162 yes

loop_
_geom_torsion_atom_site_label_1
_geom_torsion_atom_site_label_2
_geom_torsion_atom_site_label_3
_geom_torsion_atom_site_label_4
_geom_torsion
C4 N3 N2 C1 0.6(3)
C4 C3 C2 C1 -1.0(3)
N3 N2 C1 N1 179.13(15)
N3 N2 C1 C2 -0.7(3)
C3 C2 C1 N1 -178.90(16)
C3 C2 C1 N2 0.9(2)
N2 N3 C4 C3 -0.7(2)
N2 N3 C4 Cl1 177.91(11)
C2 C3 C4 N3 1.0(3)
C2 C3 C4 Cl1 -177.56(13)

loop_
_cod_related_entry_id
_cod_related_entry_database
_cod_related_entry_code
1 ChemSpider 21121141
